data_7127580
loop_
_publ_author_name
'Luong, Lucy M. C.'
'Olmstead, Marilyn M.'
'Balch, Alan L.'

_publ_section_title
;
 A non-luminescent polymorph of [(cyclohexyl
 isocyanide)<sub>2</sub>Au]PF<sub>6</sub> that becomes luminescent upon
 grinding or exposure to dichloromethane vapor.
;
_journal_issue 6
_journal_name_full 'Chemical communications (Cambridge, England)'
_journal_page_first 793
_journal_page_last 796
_journal_paper_doi 10.1039/d0cc06161a
_journal_volume 57
_journal_year 2021
_chemical_formula_moiety 'C14 H22 Au N2, F6 P'
_chemical_formula_sum 'C14 H22 Au F6 N2 P'
_chemical_formula_weight 560.27
_chemical_name_common '[(C6H11NC)2Au]PF6'
_space_group_crystal_system monoclinic
_space_group_IT_number 15
_space_group_name_Hall '-C 2yc'
_space_group_name_H-M_alt 'C 1 2/c 1'
_atom_sites_solution_hydrogens geom
_atom_sites_solution_primary dual
_atom_sites_solution_secondary difmap
_audit_creation_method SHELXL-2018/3
_audit_update_record
;
2020-09-11 deposited with the CCDC.	2020-11-30 downloaded from the CCDC.
;
_cell_angle_alpha 90
_cell_angle_beta 118.6160(10)
_cell_angle_gamma 90
_cell_formula_units_Z 4
_cell_length_a 16.8465(11)
_cell_length_b 7.9802(5)
_cell_length_c 14.5677(15)
_cell_measurement_reflns_used 10184
_cell_measurement_temperature 100(2)
_cell_measurement_theta_max 26.378
_cell_measurement_theta_min 2.427
_cell_volume 1719.2(2)
_computing_cell_refinement 'SAINT (Bruker, 2017)'
_computing_data_collection 'Apex3 (Bruker, 2017)'
_computing_data_reduction 'SAINT (Bruker, 2017)'
_computing_publication_material 'SHELXL-2018/3 (Sheldrick, 2018)'
_computing_structure_refinement 'SHELXL-2018/3 (Sheldrick, 2018)'
_computing_structure_solution 'SHELXT 2014/5 (Sheldrick, 2014)'
_diffrn_ambient_temperature 100(2)
_diffrn_detector_area_resol_mean 10.42
_diffrn_measured_fraction_theta_full 1.000
_diffrn_measured_fraction_theta_max 0.996
_diffrn_measurement_device_type 'Bruker Kappa DUO with Photon 100'
_diffrn_measurement_method '\w and \f scans'
_diffrn_radiation_type MoK\a
_diffrn_radiation_wavelength 0.71073
_diffrn_reflns_av_R_equivalents 0.0189
_diffrn_reflns_av_unetI/netI 0.0121
_diffrn_reflns_Laue_measured_fraction_full 1.000
_diffrn_reflns_Laue_measured_fraction_max 0.996
_diffrn_reflns_limit_h_max 21
_diffrn_reflns_limit_h_min -20
_diffrn_reflns_limit_k_max 8
_diffrn_reflns_limit_k_min -10
_diffrn_reflns_limit_l_max 18
_diffrn_reflns_limit_l_min -18
_diffrn_reflns_number 10579
_diffrn_reflns_point_group_measured_fraction_full 1.000
_diffrn_reflns_point_group_measured_fraction_max 0.996
_diffrn_reflns_theta_full 25.242
_diffrn_reflns_theta_max 26.488
_diffrn_reflns_theta_min 2.755
_diffrn_source microsource
_exptl_absorpt_coefficient_mu 8.709
_exptl_absorpt_correction_T_max 0.32552
_exptl_absorpt_correction_T_min 0.27196
_exptl_absorpt_correction_type multi-scan
_exptl_absorpt_process_details 'SADABS (Sheldrick,2016)'
_exptl_crystal_colour colorless
_exptl_crystal_density_diffrn 2.165
_exptl_crystal_description block
_exptl_crystal_F_000 1072
_exptl_crystal_size_max 0.292
_exptl_crystal_size_mid 0.243
_exptl_crystal_size_min 0.218
_refine_diff_density_max 0.357
_refine_diff_density_min -0.821
_refine_diff_density_rms 0.140
_refine_ls_extinction_coef 0.00627(16)
_refine_ls_extinction_expression Fc^*^=kFc[1+0.001xFc^2^\l^3^/sin(2\q)]^-1/4^
_refine_ls_extinction_method 'SHELXL-2018/3 (Sheldrick 2018)'
_refine_ls_goodness_of_fit_ref 1.208
_refine_ls_hydrogen_treatment constr
_refine_ls_matrix_type full
_refine_ls_number_parameters 112
_refine_ls_number_reflns 1773
_refine_ls_number_restraints 0
_refine_ls_restrained_S_all 1.208
_refine_ls_R_factor_all 0.0128
_refine_ls_R_factor_gt 0.0128
_refine_ls_shift/su_max 0.001
_refine_ls_shift/su_mean 0.000
_refine_ls_structure_factor_coef Fsqd
_refine_ls_weighting_details 'w=1/[\s^2^(Fo^2^)+(0.0165P)^2^+2.0718P] where P=(Fo^2^+2Fc^2^)/3'
_refine_ls_weighting_scheme calc
_refine_ls_wR_factor_gt 0.0315
_refine_ls_wR_factor_ref 0.0315
_reflns_Friedel_coverage 0.000
_reflns_number_gt 1772
_reflns_number_total 1773
_reflns_threshold_expression 'I > 2\s(I)'
_cod_data_source_file d0cc06161a2.cif
_cod_data_source_block ll136
_cod_depositor_comments 'Adding full bibliography for 7127580.cif.'
_cod_original_sg_symbol_H-M 'C 2/c'
_cod_database_code 7127580
_shelx_shelxl_version_number 2018/3
_shelx_space_group_comment
;
The symmetry employed for this shelxl refinement is uniquely defined
by the following loop, which should always be used as a source of
symmetry information in preference to the above space-group names.
They are only intended as comments.
;
_shelx_estimated_absorpt_t_min 0.185
_shelx_estimated_absorpt_t_max 0.253

loop_
_space_group_symop_operation_xyz
'x, y, z'
'-x, y, -z+1/2'
'x+1/2, y+1/2, z'
'-x+1/2, y+1/2, -z+1/2'
'-x, -y, -z'
'x, -y, z-1/2'
'-x+1/2, -y+1/2, -z'
'x+1/2, -y+1/2, z-1/2'

loop_
_atom_site_label
_atom_site_type_symbol
_atom_site_fract_x
_atom_site_fract_y
_atom_site_fract_z
_atom_site_U_iso_or_equiv
_atom_site_adp_type
_atom_site_occupancy
_atom_site_site_symmetry_order
_atom_site_calc_flag
_atom_site_refinement_flags_posn
_atom_site_refinement_flags_adp
_atom_site_refinement_flags_occupancy
_atom_site_disorder_assembly
_atom_site_disorder_group
Au1 Au 0.500000 0.70497(2) 0.750000 0.01611(7) Uani 1 2 d S T P . .
N1 N 0.37839(12) 0.6921(2) 0.50824(15) 0.0154(4) Uani 1 1 d . . . . .
C1 C 0.42121(16) 0.7004(2) 0.59689(19) 0.0182(4) Uani 1 1 d . . . . .
C2 C 0.32931(13) 0.6776(3) 0.39483(15) 0.0144(4) Uani 1 1 d . . . . .
H2 H 0.275215 0.604365 0.374152 0.017 Uiso 1 1 calc R U . . .
C3 C 0.39205(13) 0.5964(2) 0.35887(15) 0.0144(4) Uani 1 1 d . . . . .
H3A H 0.415464 0.489539 0.396840 0.017 Uiso 1 1 calc R U . . .
H3B H 0.357157 0.570612 0.283297 0.017 Uiso 1 1 calc R U . . .
C4 C 0.47159(14) 0.7102(2) 0.37816(18) 0.0163(4) Uani 1 1 d . . . . .
H4A H 0.511259 0.723616 0.454379 0.020 Uiso 1 1 calc R U . . .
H4B H 0.507538 0.657319 0.348598 0.020 Uiso 1 1 calc R U . . .
C5 C 0.43912(14) 0.8816(3) 0.32850(16) 0.0177(4) Uani 1 1 d . . . . .
H5A H 0.405454 0.869341 0.251503 0.021 Uiso 1 1 calc R U . . .
H5B H 0.492080 0.954426 0.346143 0.021 Uiso 1 1 calc R U . . .
C6 C 0.37814(14) 0.9644(3) 0.36609(16) 0.0184(4) Uani 1 1 d . . . . .
H6A H 0.355241 1.072051 0.328883 0.022 Uiso 1 1 calc R U . . .
H6B H 0.413731 0.988753 0.441797 0.022 Uiso 1 1 calc R U . . .
C7 C 0.29811(13) 0.8515(3) 0.34661(15) 0.0171(4) Uani 1 1 d . . . . .
H7A H 0.262786 0.904430 0.376941 0.021 Uiso 1 1 calc R U . . .
H7B H 0.258028 0.839839 0.270353 0.021 Uiso 1 1 calc R U . . .
P1 P 0.250000 0.250000 0.500000 0.01172(13) Uani 1 2 d S . P . .
F1 F 0.18744(8) 0.41285(15) 0.45232(9) 0.0195(2) Uani 1 1 d . . . . .
F2 F 0.30014(9) 0.29132(14) 0.43264(11) 0.0202(3) Uani 1 1 d . . . . .
F3 F 0.32279(7) 0.36108(16) 0.59461(9) 0.0198(2) Uani 1 1 d . . . . .

loop_
_atom_site_aniso_label
_atom_site_aniso_U_11
_atom_site_aniso_U_22
_atom_site_aniso_U_33
_atom_site_aniso_U_23
_atom_site_aniso_U_13
_atom_site_aniso_U_12
Au1 0.02358(8) 0.01449(8) 0.00925(8) 0.000 0.00706(5) 0.000
N1 0.0181(8) 0.0158(9) 0.0125(10) 0.0011(6) 0.0074(7) 0.0004(6)
C1 0.0248(11) 0.0140(10) 0.0188(12) 0.0011(7) 0.0130(10) 0.0009(7)
C2 0.0130(8) 0.0179(9) 0.0091(9) -0.0009(7) 0.0027(7) -0.0014(7)
C3 0.0171(8) 0.0118(9) 0.0134(8) -0.0013(7) 0.0065(7) -0.0006(7)
C4 0.0149(9) 0.0171(11) 0.0170(10) -0.0006(7) 0.0076(8) 0.0006(7)
C5 0.0216(9) 0.0150(10) 0.0167(9) -0.0003(8) 0.0094(8) -0.0026(8)
C6 0.0238(10) 0.0141(9) 0.0147(9) 0.0003(7) 0.0070(8) 0.0028(8)
C7 0.0154(9) 0.0190(10) 0.0129(9) 0.0014(8) 0.0035(7) 0.0054(8)
P1 0.0111(3) 0.0141(3) 0.0095(3) 0.0000(3) 0.0045(3) 0.0006(3)
F1 0.0205(5) 0.0180(6) 0.0170(6) 0.0023(5) 0.0066(5) 0.0070(5)
F2 0.0231(6) 0.0236(7) 0.0204(7) 0.0010(4) 0.0157(6) 0.0000(4)
F3 0.0162(5) 0.0211(7) 0.0171(6) -0.0062(5) 0.0040(5) -0.0019(5)

loop_
_atom_type_symbol
_atom_type_description
_atom_type_scat_dispersion_real
_atom_type_scat_dispersion_imag
_atom_type_scat_source
C C 0.0033 0.0016 'International Tables Vol C Tables 4.2.6.8 and 6.1.1.4'
H H 0.0000 0.0000 'International Tables Vol C Tables 4.2.6.8 and 6.1.1.4'
N N 0.0061 0.0033 'International Tables Vol C Tables 4.2.6.8 and 6.1.1.4'
F F 0.0171 0.0103 'International Tables Vol C Tables 4.2.6.8 and 6.1.1.4'
P P 0.1023 0.0942 'International Tables Vol C Tables 4.2.6.8 and 6.1.1.4'
Au Au -2.0133 8.8022 'International Tables Vol C Tables 4.2.6.8 and 6.1.1.4'

loop_
_geom_angle_atom_site_label_1
_geom_angle_atom_site_label_2
_geom_angle_atom_site_label_3
_geom_angle
_geom_angle_site_symmetry_1
_geom_angle_site_symmetry_3
_geom_angle_publ_flag
C1 Au1 C1 177.90(11) . 2_656 ?
C1 N1 C2 176.0(2) . . ?
N1 C1 Au1 176.71(19) . . ?
N1 C2 C7 109.44(16) . . ?
N1 C2 C3 108.20(16) . . ?
C7 C2 C3 111.62(17) . . ?
N1 C2 H2 109.2 . . ?
C7 C2 H2 109.2 . . ?
C3 C2 H2 109.2 . . ?
C4 C3 C2 111.95(16) . . ?
C4 C3 H3A 109.2 . . ?
C2 C3 H3A 109.2 . . ?
C4 C3 H3B 109.2 . . ?
C2 C3 H3B 109.2 . . ?
H3A C3 H3B 107.9 . . ?
C5 C4 C3 111.26(17) . . ?
C5 C4 H4A 109.4 . . ?
C3 C4 H4A 109.4 . . ?
C5 C4 H4B 109.4 . . ?
C3 C4 H4B 109.4 . . ?
H4A C4 H4B 108.0 . . ?
C4 C5 C6 111.66(17) . . ?
C4 C5 H5A 109.3 . . ?
C6 C5 H5A 109.3 . . ?
C4 C5 H5B 109.3 . . ?
C6 C5 H5B 109.3 . . ?
H5A C5 H5B 107.9 . . ?
C5 C6 C7 111.26(17) . . ?
C5 C6 H6A 109.4 . . ?
C7 C6 H6A 109.4 . . ?
C5 C6 H6B 109.4 . . ?
C7 C6 H6B 109.4 . . ?
H6A C6 H6B 108.0 . . ?
C2 C7 C6 111.74(16) . . ?
C2 C7 H7A 109.3 . . ?
C6 C7 H7A 109.3 . . ?
C2 C7 H7B 109.3 . . ?
C6 C7 H7B 109.3 . . ?
H7A C7 H7B 107.9 . . ?
F3 P1 F3 180.00(8) 7_556 . ?
F3 P1 F2 90.12(7) 7_556 7_556 ?
F3 P1 F2 89.88(6) . 7_556 ?
F3 P1 F2 89.88(6) 7_556 . ?
F3 P1 F2 90.12(7) . . ?
F2 P1 F2 180.0 7_556 . ?
F3 P1 F1 90.13(6) 7_556 . ?
F3 P1 F1 89.87(6) . . ?
F2 P1 F1 90.12(6) 7_556 . ?
F2 P1 F1 89.88(6) . . ?
F3 P1 F1 89.87(6) 7_556 7_556 ?
F3 P1 F1 90.13(6) . 7_556 ?
F2 P1 F1 89.88(6) 7_556 7_556 ?
F2 P1 F1 90.12(6) . 7_556 ?
F1 P1 F1 180.0 . 7_556 ?

loop_
_geom_bond_atom_site_label_1
_geom_bond_atom_site_label_2
_geom_bond_distance
_geom_bond_site_symmetry_2
_geom_bond_publ_flag
Au1 C1 1.975(2) . ?
Au1 C1 1.975(2) 2_656 ?
N1 C1 1.140(3) . ?
N1 C2 1.455(3) . ?
C2 C7 1.530(3) . ?
C2 C3 1.530(3) . ?
C2 H2 1.0000 . ?
C3 C4 1.529(3) . ?
C3 H3A 0.9900 . ?
C3 H3B 0.9900 . ?
C4 C5 1.521(3) . ?
C4 H4A 0.9900 . ?
C4 H4B 0.9900 . ?
C5 C6 1.527(3) . ?
C5 H5A 0.9900 . ?
C5 H5B 0.9900 . ?
C6 C7 1.531(3) . ?
C6 H6A 0.9900 . ?
C6 H6B 0.9900 . ?
C7 H7A 0.9900 . ?
C7 H7B 0.9900 . ?
P1 F3 1.6031(11) 7_556 ?
P1 F3 1.6032(11) . ?
P1 F2 1.6059(12) 7_556 ?
P1 F2 1.6060(13) . ?
P1 F1 1.6065(12) . ?
P1 F1 1.6065(12) 7_556 ?

loop_
_geom_torsion_atom_site_label_1
_geom_torsion_atom_site_label_2
_geom_torsion_atom_site_label_3
_geom_torsion_atom_site_label_4
_geom_torsion
_geom_torsion_site_symmetry_1
_geom_torsion_site_symmetry_2
_geom_torsion_site_symmetry_3
_geom_torsion_site_symmetry_4
_geom_torsion_publ_flag
N1 C2 C3 C4 -67.0(2) . . . . ?
C7 C2 C3 C4 53.4(2) . . . . ?
C2 C3 C4 C5 -54.4(2) . . . . ?
C3 C4 C5 C6 55.4(2) . . . . ?
C4 C5 C6 C7 -55.5(2) . . . . ?
N1 C2 C7 C6 66.3(2) . . . . ?
C3 C2 C7 C6 -53.4(2) . . . . ?
C5 C6 C7 C2 54.4(2) . . . . ?
